data_7701570
loop_
_publ_author_name
'Urban, Mateusz'
'Durka, Krzysztof'
'G\'orka, Patrycja'
'Wiosna-Sa\/lyga, Gabriela'
'Nawara, Krzysztof'
'Jankowski, Piotr'
'Luli\'nski, Sergiusz'

_publ_section_title
;
 The effect of locking \p-conjugation in organoboron moieties in the
 structures of luminescent tetracoordinate boron complexes.
;
_journal_issue 24
_journal_name_full 'Dalton transactions (Cambridge, England : 2003)'
_journal_page_first 8642
_journal_page_last 8663
_journal_paper_doi 10.1039/c9dt01332f
_journal_volume 48
_journal_year 2019
_chemical_formula_moiety 'C21 H14 B N O'
_chemical_formula_sum 'C21 H14 B N O'
_chemical_formula_weight 307.14
_chemical_melting_point 218.1
_chemical_name_systematic (8?-oxyquinolinato)-9-borafluorene
_space_group_crystal_system orthorhombic
_space_group_IT_number 19
_space_group_name_Hall 'P 2ac 2ab'
_space_group_name_H-M_alt 'P 21 21 21'
_atom_sites_solution_hydrogens geom
_audit_creation_method SHELXL-2013
_audit_update_record
;
2019-03-23 deposited with the CCDC.	2019-05-09 downloaded from the CCDC.
;
_cell_angle_alpha 90
_cell_angle_beta 90
_cell_angle_gamma 90
_cell_formula_units_Z 8
_cell_length_a 12.5739(7)
_cell_length_b 15.6280(9)
_cell_length_c 16.2194(9)
_cell_measurement_reflns_used 6710
_cell_measurement_temperature 100(2)
_cell_measurement_theta_max 26.4950
_cell_measurement_theta_min 2.0230
_cell_volume 3187.2(3)
_computing_cell_refinement
;
CrysAlisPro, Agilent Technologies,
Version 1.171.37.33 (release 27-03-2014 CrysAlis171 .NET)
(compiled Mar 27 2014,17:12:48)
;
_computing_data_collection
;
CrysAlisPro, Agilent Technologies,
Version 1.171.37.33 (release 27-03-2014 CrysAlis171 .NET)
(compiled Mar 27 2014,17:12:48)
;
_computing_data_reduction
;
CrysAlisPro, Agilent Technologies,
Version 1.171.37.33 (release 27-03-2014 CrysAlis171 .NET)
(compiled Mar 27 2014,17:12:48)
;
_diffrn_ambient_environment air
_diffrn_ambient_temperature 100(2)
_diffrn_detector 'CCD plate'
_diffrn_detector_area_resol_mean 5.2195
_diffrn_detector_type Atlas
_diffrn_measured_fraction_theta_full 0.998
_diffrn_measured_fraction_theta_max 0.956
_diffrn_measurement_device 'four-circle diffractometer'
_diffrn_measurement_device_type 'SuperNova, Dual, Cu at zero, Atlas'
_diffrn_radiation_monochromator mirror
_diffrn_radiation_probe x-ray
_diffrn_radiation_type 'Mo K\a'
_diffrn_radiation_wavelength 0.71073
_diffrn_reflns_av_R_equivalents 0.0896
_diffrn_reflns_av_unetI/netI 0.1021
_diffrn_reflns_Laue_measured_fraction_full 0.998
_diffrn_reflns_Laue_measured_fraction_max 0.956
_diffrn_reflns_limit_h_max 18
_diffrn_reflns_limit_h_min -18
_diffrn_reflns_limit_k_max 24
_diffrn_reflns_limit_k_min -23
_diffrn_reflns_limit_l_max 24
_diffrn_reflns_limit_l_min -24
_diffrn_reflns_number 43050
_diffrn_reflns_point_group_measured_fraction_full 0.999
_diffrn_reflns_point_group_measured_fraction_max 0.943
_diffrn_reflns_theta_full 25.242
_diffrn_reflns_theta_max 33.305
_diffrn_reflns_theta_min 2.049
_diffrn_source 'SuperNova (Mo) X-ray Source'
_exptl_absorpt_coefficient_mu 0.078
_exptl_absorpt_correction_T_max 1.00000
_exptl_absorpt_correction_T_min 0.76771
_exptl_absorpt_correction_type multi-scan
_exptl_absorpt_process_details
;
CrysAlisPro, Agilent Technologies,
Version 1.171.37.33 (release 27-03-2014 CrysAlis171 .NET)
(compiled Mar 27 2014,17:12:48)
Empirical absorption correction using spherical harmonics,
 implemented in SCALE3 ABSPACK scaling algorithm.
;
_exptl_crystal_colour yellow
_exptl_crystal_density_diffrn 1.280
_exptl_crystal_description block
_exptl_crystal_F_000 1280
_exptl_crystal_preparation Luminescent
_exptl_crystal_recrystallization_method 'Re-crystallisation from solvent: CHCl3'
_exptl_crystal_size_max 0.07
_exptl_crystal_size_mid 0.05
_exptl_crystal_size_min 0.05
_refine_diff_density_max 0.273
_refine_diff_density_min -0.259
_refine_diff_density_rms 0.062
_refine_ls_abs_structure_details
;
 Flack x determined using 2180 quotients [(I+)-(I-)]/[(I+)+(I-)]
 (Parsons and Flack (2004), Acta Cryst. A60, s61).
;
_refine_ls_extinction_method none
_refine_ls_goodness_of_fit_ref 1.033
_refine_ls_hydrogen_treatment constr
_refine_ls_matrix_type full
_refine_ls_number_parameters 433
_refine_ls_number_reflns 11600
_refine_ls_number_restraints 0
_refine_ls_restrained_S_all 1.033
_refine_ls_R_factor_all 0.1322
_refine_ls_R_factor_gt 0.0733
_refine_ls_shift/su_max 0.000
_refine_ls_shift/su_mean 0.000
_refine_ls_structure_factor_coef Fsqd
_refine_ls_weighting_details 'w=1/[\s^2^(Fo^2^)+(0.0479P)^2^+0.9057P] where P=(Fo^2^+2Fc^2^)/3'
_refine_ls_weighting_scheme calc
_refine_ls_wR_factor_gt 0.1333
_refine_ls_wR_factor_ref 0.1636
_reflns_Friedel_coverage 0.799
_reflns_Friedel_fraction_full 1.000
_reflns_Friedel_fraction_max 0.927
_reflns_number_gt 7058
_reflns_number_total 11600
_reflns_threshold_expression 'I > 2\s(I)'
_cod_data_source_file c9dt01332f2.cif
_cod_data_source_block 1
_cod_database_code 7701570
_shelx_space_group_comment
;
The symmetry employed for this shelxl refinement is uniquely defined
by the following loop, which should always be used as a source of
symmetry information in preference to the above space-group names.
They are only intended as comments.
;
_shelxl_version_number 2013-4

loop_
_space_group_symop_operation_xyz
'x, y, z'
'-x+1/2, -y, z+1/2'
'-x, y+1/2, -z+1/2'
'x+1/2, -y+1/2, -z'

loop_
_atom_site_label
_atom_site_type_symbol
_atom_site_fract_x
_atom_site_fract_y
_atom_site_fract_z
_atom_site_U_iso_or_equiv
_atom_site_adp_type
_atom_site_occupancy
_atom_site_site_symmetry_order
_atom_site_calc_flag
_atom_site_refinement_flags_posn
_atom_site_refinement_flags_adp
O2 O 0.56490(17) 0.74346(14) 0.92795(15) 0.0280(5) Uani 1 1 d . .
C42 C 0.4488(2) 0.6398(2) 0.96943(18) 0.0216(6) Uani 1 1 d . .
N2 N 0.3831(2) 0.70681(16) 0.95273(16) 0.0227(5) Uani 1 1 d . .
C37 C 0.4144(3) 0.5605(2) 0.99929(18) 0.0245(7) Uani 1 1 d . .
C28 C 0.4026(2) 0.9368(2) 0.9269(2) 0.0239(6) Uani 1 1 d . .
C39 C 0.5991(3) 0.5203(2) 0.9990(2) 0.0297(7) Uani 1 1 d . .
H39 H 0.6521 0.4785 1.0100 0.036 Uiso 1 1 calc R U
C34 C 0.2794(3) 0.6989(2) 0.9664(2) 0.0253(7) Uani 1 1 d . .
H34 H 0.2330 0.7454 0.9549 0.030 Uiso 1 1 calc R U
C36 C 0.3040(3) 0.5543(2) 1.0138(2) 0.0289(7) Uani 1 1 d . .
H36 H 0.2750 0.5027 1.0348 0.035 Uiso 1 1 calc R U
C38 C 0.4956(3) 0.4989(2) 1.0129(2) 0.0286(7) Uani 1 1 d . .
H38 H 0.4778 0.4431 1.0316 0.034 Uiso 1 1 calc R U
C41 C 0.5554(2) 0.6621(2) 0.95421(19) 0.0233(6) Uani 1 1 d . .
C35 C 0.2382(3) 0.6224(2) 0.9976(2) 0.0299(7) Uani 1 1 d . .
H35 H 0.1641 0.6175 1.0078 0.036 Uiso 1 1 calc R U
C23 C 0.4261(3) 0.8216(2) 0.83205(19) 0.0249(7) Uani 1 1 d . .
C29 C 0.4375(2) 0.8692(2) 0.9780(2) 0.0229(6) Uani 1 1 d . .
C27 C 0.3663(3) 0.9558(2) 0.7705(2) 0.0317(8) Uani 1 1 d . .
H27 H 0.3465 1.0142 0.7760 0.038 Uiso 1 1 calc R U
C30 C 0.4459(3) 0.8837(2) 1.0625(2) 0.0287(7) Uani 1 1 d . .
H30 H 0.4683 0.8387 1.0978 0.034 Uiso 1 1 calc R U
C31 C 0.4215(3) 0.9641(2) 1.0960(2) 0.0322(8) Uani 1 1 d . .
H31 H 0.4274 0.9735 1.1537 0.039 Uiso 1 1 calc R U
B2 B 0.4565(3) 0.7852(2) 0.9221(2) 0.0244(7) Uani 1 1 d . .
C40 C 0.6326(3) 0.6015(2) 0.9689(2) 0.0278(7) Uani 1 1 d . .
H40 H 0.7056 0.6134 0.9593 0.033 Uiso 1 1 calc R U
C22 C 0.3954(3) 0.9080(2) 0.8399(2) 0.0256(7) Uani 1 1 d . .
C24 C 0.4269(3) 0.7844(2) 0.7540(2) 0.0320(8) Uani 1 1 d . .
H24 H 0.4474 0.7263 0.7477 0.038 Uiso 1 1 calc R U
C33 C 0.3790(3) 1.0171(2) 0.9598(2) 0.0299(7) Uani 1 1 d . .
H33 H 0.3566 1.0625 0.9248 0.036 Uiso 1 1 calc R U
C32 C 0.3884(3) 1.0300(2) 1.0442(2) 0.0322(8) Uani 1 1 d . .
H32 H 0.3721 1.0845 1.0668 0.039 Uiso 1 1 calc R U
C26 C 0.3665(3) 0.9169(3) 0.6936(2) 0.0390(9) Uani 1 1 d . .
H26 H 0.3451 0.9486 0.6465 0.047 Uiso 1 1 calc R U
C25 C 0.3976(3) 0.8324(3) 0.6849(2) 0.0373(9) Uani 1 1 d . .
H25 H 0.3990 0.8069 0.6317 0.045 Uiso 1 1 calc R U
O1 O 1.00617(18) 0.12138(15) 0.81638(15) 0.0287(5) Uani 1 1 d . .
N1 N 0.9268(2) 0.24976(17) 0.76480(16) 0.0240(6) Uani 1 1 d . .
B1 B 0.8969(3) 0.1626(2) 0.8134(2) 0.0244(7) Uani 1 1 d . .
C1 C 0.7201(3) 0.0970(2) 0.8277(2) 0.0264(7) Uani 1 1 d . .
C20 C 1.0789(3) 0.1743(2) 0.78390(19) 0.0268(7) Uani 1 1 d . .
C2 C 0.8069(3) 0.1027(2) 0.7731(2) 0.0252(7) Uani 1 1 d . .
C12 C 0.8423(3) 0.1844(2) 0.9019(2) 0.0259(7) Uani 1 1 d . .
C21 C 1.0341(2) 0.2505(2) 0.75392(18) 0.0243(7) Uani 1 1 d . .
C13 C 0.8697(3) 0.3165(2) 0.7403(2) 0.0301(7) Uani 1 1 d . .
H13 H 0.7945 0.3158 0.7457 0.036 Uiso 1 1 calc R U
C16 C 1.0906(3) 0.3182(2) 0.7190(2) 0.0306(8) Uani 1 1 d . .
C4 C 0.7202(3) -0.0007(2) 0.6850(2) 0.0334(8) Uani 1 1 d . .
H4 H 0.7205 -0.0346 0.6364 0.040 Uiso 1 1 calc R U
C7 C 0.7404(3) 0.1477(2) 0.9035(2) 0.0271(7) Uani 1 1 d . .
C3 C 0.8058(3) 0.0535(2) 0.7020(2) 0.0293(7) Uani 1 1 d . .
H3 H 0.8637 0.0566 0.6645 0.035 Uiso 1 1 calc R U
C10 C 0.8124(3) 0.2369(2) 1.0401(2) 0.0381(9) Uani 1 1 d . .
H10 H 0.8376 0.2666 1.0872 0.046 Uiso 1 1 calc R U
C19 C 1.1864(3) 0.1625(3) 0.7743(2) 0.0371(9) Uani 1 1 d . .
H19 H 1.2198 0.1112 0.7922 0.045 Uiso 1 1 calc R U
C6 C 0.6341(3) 0.0437(2) 0.8105(2) 0.0329(8) Uani 1 1 d . .
H6 H 0.5754 0.0406 0.8473 0.040 Uiso 1 1 calc R U
C5 C 0.6355(3) -0.0052(2) 0.7386(2) 0.0346(8) Uani 1 1 d . .
H5 H 0.5774 -0.0419 0.7264 0.042 Uiso 1 1 calc R U
C14 C 0.9209(3) 0.3883(2) 0.7063(2) 0.0359(8) Uani 1 1 d . .
H14 H 0.8797 0.4362 0.6896 0.043 Uiso 1 1 calc R U
C8 C 0.6749(3) 0.1562(2) 0.9722(2) 0.0340(8) Uani 1 1 d . .
H8 H 0.6059 0.1316 0.9725 0.041 Uiso 1 1 calc R U
C15 C 1.0295(3) 0.3904(2) 0.6969(2) 0.0371(9) Uani 1 1 d . .
H15 H 1.0632 0.4401 0.6755 0.045 Uiso 1 1 calc R U
C17 C 1.2015(3) 0.3048(3) 0.7107(2) 0.0424(10) Uani 1 1 d . .
H17 H 1.2450 0.3480 0.6871 0.051 Uiso 1 1 calc R U
C11 C 0.8775(3) 0.2293(2) 0.9704(2) 0.0317(7) Uani 1 1 d . .
H11 H 0.9460 0.2549 0.9701 0.038 Uiso 1 1 calc R U
C9 C 0.7118(3) 0.2013(2) 1.0406(2) 0.0390(9) Uani 1 1 d . .
H9 H 0.6676 0.2076 1.0878 0.047 Uiso 1 1 calc R U
C18 C 1.2461(3) 0.2289(3) 0.7370(2) 0.0451(11) Uani 1 1 d . .
H18 H 1.3204 0.2208 0.7297 0.054 Uiso 1 1 calc R U

loop_
_atom_site_aniso_label
_atom_site_aniso_U_11
_atom_site_aniso_U_22
_atom_site_aniso_U_33
_atom_site_aniso_U_23
_atom_site_aniso_U_13
_atom_site_aniso_U_12
O2 0.0221(11) 0.0225(11) 0.0393(13) 0.0018(10) 0.0012(10) 0.0006(9)
C42 0.0255(15) 0.0224(14) 0.0171(13) -0.0013(11) -0.0024(12) -0.0004(12)
N2 0.0225(13) 0.0214(12) 0.0240(13) 0.0006(10) -0.0011(10) -0.0004(10)
C37 0.0320(18) 0.0234(15) 0.0182(14) -0.0001(12) -0.0023(12) -0.0017(13)
C28 0.0192(15) 0.0216(15) 0.0310(16) 0.0014(13) 0.0025(13) -0.0026(12)
C39 0.0373(19) 0.0254(16) 0.0262(16) -0.0024(13) -0.0057(14) 0.0071(15)
C34 0.0241(16) 0.0255(16) 0.0263(15) -0.0028(13) -0.0013(13) 0.0012(13)
C36 0.0341(19) 0.0250(16) 0.0277(16) -0.0005(14) 0.0031(14) -0.0062(14)
C38 0.041(2) 0.0236(15) 0.0217(15) -0.0010(13) -0.0010(14) 0.0017(15)
C41 0.0257(16) 0.0224(15) 0.0217(14) -0.0020(12) -0.0006(12) 0.0003(13)
C35 0.0297(18) 0.0302(17) 0.0297(17) -0.0023(15) 0.0058(14) -0.0047(15)
C23 0.0230(16) 0.0268(16) 0.0249(15) 0.0003(13) 0.0008(13) -0.0046(13)
C29 0.0194(15) 0.0218(14) 0.0276(15) 0.0010(13) -0.0014(12) -0.0023(12)
C27 0.0284(18) 0.0319(18) 0.0348(18) 0.0096(15) 0.0005(15) -0.0028(15)
C30 0.0272(17) 0.0304(17) 0.0283(16) 0.0001(14) 0.0005(14) -0.0033(14)
C31 0.0358(19) 0.0325(18) 0.0285(17) -0.0074(15) 0.0022(15) -0.0081(16)
B2 0.0207(17) 0.0211(16) 0.0315(19) 0.0013(15) 0.0007(14) -0.0021(14)
C40 0.0266(16) 0.0295(17) 0.0274(16) -0.0050(14) -0.0025(13) 0.0029(14)
C22 0.0232(16) 0.0261(16) 0.0276(16) 0.0042(13) 0.0005(13) -0.0025(13)
C24 0.0281(18) 0.0353(19) 0.0326(18) -0.0033(15) 0.0032(14) -0.0075(16)
C33 0.0294(18) 0.0220(16) 0.0384(19) 0.0009(14) 0.0060(15) -0.0010(14)
C32 0.0299(18) 0.0236(16) 0.043(2) -0.0063(15) 0.0046(16) -0.0053(14)
C26 0.036(2) 0.052(2) 0.0283(18) 0.0106(17) -0.0015(16) -0.0083(18)
C25 0.035(2) 0.054(2) 0.0229(16) -0.0028(17) 0.0013(14) -0.0162(18)
O1 0.0256(12) 0.0274(12) 0.0331(12) 0.0040(11) 0.0006(10) 0.0028(10)
N1 0.0260(14) 0.0254(13) 0.0206(12) 0.0006(11) 0.0026(11) 0.0008(11)
B1 0.0238(18) 0.0254(18) 0.0242(16) 0.0032(15) 0.0010(14) 0.0021(14)
C1 0.0269(17) 0.0240(16) 0.0283(16) 0.0050(13) 0.0037(13) 0.0042(13)
C20 0.0285(17) 0.0313(17) 0.0206(14) -0.0039(13) 0.0007(13) -0.0003(14)
C2 0.0249(16) 0.0244(16) 0.0262(15) 0.0037(13) 0.0010(13) 0.0007(13)
C12 0.0301(17) 0.0220(15) 0.0254(15) 0.0052(13) 0.0006(13) 0.0044(13)
C21 0.0256(16) 0.0309(17) 0.0163(13) -0.0014(13) 0.0018(11) -0.0030(13)
C13 0.0359(19) 0.0277(17) 0.0267(16) 0.0002(14) 0.0025(15) 0.0058(15)
C16 0.0327(18) 0.0382(19) 0.0210(15) -0.0033(14) 0.0034(13) -0.0111(16)
C4 0.036(2) 0.0373(19) 0.0271(17) 0.0005(16) -0.0017(15) -0.0015(16)
C7 0.0309(17) 0.0251(16) 0.0253(16) 0.0046(13) 0.0039(13) 0.0054(14)
C3 0.0306(18) 0.0332(18) 0.0242(15) 0.0044(14) 0.0059(13) -0.0028(15)
C10 0.057(2) 0.0297(18) 0.0272(17) -0.0025(15) 0.0027(17) 0.0014(18)
C19 0.0270(19) 0.052(2) 0.0319(18) -0.0064(18) -0.0008(15) 0.0062(17)
C6 0.0240(18) 0.0362(19) 0.0386(19) 0.0074(17) 0.0033(15) -0.0015(15)
C5 0.0302(19) 0.0326(19) 0.041(2) 0.0043(16) -0.0047(16) -0.0064(15)
C14 0.054(2) 0.0263(17) 0.0270(17) 0.0055(14) 0.0029(17) 0.0041(17)
C8 0.037(2) 0.0292(18) 0.0358(19) 0.0039(15) 0.0106(16) 0.0039(15)
C15 0.055(3) 0.0334(19) 0.0226(16) 0.0008(15) 0.0047(16) -0.0153(18)
C17 0.036(2) 0.063(3) 0.0284(18) -0.0038(19) 0.0073(16) -0.019(2)
C11 0.040(2) 0.0260(16) 0.0296(17) 0.0026(14) 0.0026(15) -0.0017(15)
C9 0.052(2) 0.0307(19) 0.0341(19) -0.0006(16) 0.0143(18) 0.0026(17)
C18 0.0254(19) 0.076(3) 0.0338(19) -0.011(2) 0.0040(16) -0.007(2)

loop_
_atom_type_symbol
_atom_type_description
_atom_type_scat_dispersion_real
_atom_type_scat_dispersion_imag
_atom_type_scat_source
C C 0.0033 0.0016 'International Tables Vol C Tables 4.2.6.8 and 6.1.1.4'
H H 0.0000 0.0000 'International Tables Vol C Tables 4.2.6.8 and 6.1.1.4'
B B 0.0013 0.0007 'International Tables Vol C Tables 4.2.6.8 and 6.1.1.4'
N N 0.0061 0.0033 'International Tables Vol C Tables 4.2.6.8 and 6.1.1.4'
O O 0.0106 0.0060 'International Tables Vol C Tables 4.2.6.8 and 6.1.1.4'

loop_
_geom_angle_atom_site_label_1
_geom_angle_atom_site_label_2
_geom_angle_atom_site_label_3
_geom_angle
C41 O2 B2 110.3(2)
N2 C42 C37 124.3(3)
N2 C42 C41 110.7(3)
C37 C42 C41 125.0(3)
C34 N2 C42 119.4(3)
C34 N2 B2 133.2(3)
C42 N2 B2 107.3(2)
C42 C37 C36 115.0(3)
C42 C37 C38 115.6(3)
C36 C37 C38 129.4(3)
C33 C28 C29 120.9(3)
C33 C28 C22 128.6(3)
C29 C28 C22 110.5(3)
C38 C39 C40 123.9(3)
C38 C39 H39 118.0
C40 C39 H39 118.0
N2 C34 C35 120.2(3)
N2 C34 H34 119.9
C35 C34 H34 119.9
C35 C36 C37 120.5(3)
C35 C36 H36 119.7
C37 C36 H36 119.7
C39 C38 C37 119.6(3)
C39 C38 H38 120.2
C37 C38 H38 120.2
O2 C41 C40 130.0(3)
O2 C41 C42 111.9(3)
C40 C41 C42 118.1(3)
C36 C35 C34 120.6(3)
C36 C35 H35 119.7
C34 C35 H35 119.7
C24 C23 C22 118.8(3)
C24 C23 B2 132.4(3)
C22 C23 B2 108.7(3)
C30 C29 C28 118.7(3)
C30 C29 B2 132.3(3)
C28 C29 B2 109.0(3)
C26 C27 C22 119.2(3)
C26 C27 H27 120.4
C22 C27 H27 120.4
C29 C30 C31 120.6(3)
C29 C30 H30 119.7
C31 C30 H30 119.7
C32 C31 C30 119.6(3)
C32 C31 H31 120.2
C30 C31 H31 120.2
O2 B2 N2 99.7(2)
O2 B2 C29 116.7(3)
N2 B2 C29 111.2(3)
O2 B2 C23 114.9(3)
N2 B2 C23 114.3(3)
C29 B2 C23 100.7(3)
C41 C40 C39 117.7(3)
C41 C40 H40 121.2
C39 C40 H40 121.2
C27 C22 C23 120.7(3)
C27 C22 C28 128.2(3)
C23 C22 C28 111.1(3)
C23 C24 C25 120.2(3)
C23 C24 H24 119.9
C25 C24 H24 119.9
C32 C33 C28 119.3(3)
C32 C33 H33 120.4
C28 C33 H33 120.4
C33 C32 C31 120.9(3)
C33 C32 H32 119.5
C31 C32 H32 119.5
C25 C26 C27 120.7(4)
C25 C26 H26 119.6
C27 C26 H26 119.6
C26 C25 C24 120.3(3)
C26 C25 H25 119.9
C24 C25 H25 119.9
C20 O1 B1 110.0(2)
C13 N1 C21 119.4(3)
C13 N1 B1 133.1(3)
C21 N1 B1 107.5(3)
O1 B1 C2 113.7(3)
O1 B1 N1 99.4(2)
C2 B1 N1 117.1(3)
O1 B1 C12 116.3(3)
C2 B1 C12 100.5(3)
N1 B1 C12 110.6(3)
C6 C1 C2 121.0(3)
C6 C1 C7 128.2(3)
C2 C1 C7 110.7(3)
O1 C20 C19 129.3(3)
O1 C20 C21 112.6(3)
C19 C20 C21 118.0(3)
C3 C2 C1 118.6(3)
C3 C2 B1 131.9(3)
C1 C2 B1 109.1(3)
C11 C12 C7 118.9(3)
C11 C12 B1 132.7(3)
C7 C12 B1 108.4(3)
N1 C21 C16 124.3(3)
N1 C21 C20 110.3(3)
C16 C21 C20 125.4(3)
N1 C13 C14 119.9(3)
N1 C13 H13 120.1
C14 C13 H13 120.1
C21 C16 C15 115.6(3)
C21 C16 C17 115.4(4)
C15 C16 C17 129.0(4)
C5 C4 C3 120.2(3)
C5 C4 H4 119.9
C3 C4 H4 119.9
C8 C7 C12 121.0(3)
C8 C7 C1 127.8(3)
C12 C7 C1 111.1(3)
C2 C3 C4 120.5(3)
C2 C3 H3 119.7
C4 C3 H3 119.7
C9 C10 C11 120.4(3)
C9 C10 H10 119.8
C11 C10 H10 119.8
C20 C19 C18 118.1(4)
C20 C19 H19 120.9
C18 C19 H19 120.9
C5 C6 C1 119.0(3)
C5 C6 H6 120.5
C1 C6 H6 120.5
C4 C5 C6 120.7(3)
C4 C5 H5 119.7
C6 C5 H5 119.7
C15 C14 C13 121.1(3)
C15 C14 H14 119.4
C13 C14 H14 119.4
C7 C8 C9 119.3(4)
C7 C8 H8 120.3
C9 C8 H8 120.3
C14 C15 C16 119.6(3)
C14 C15 H15 120.2
C16 C15 H15 120.2
C18 C17 C16 119.9(4)
C18 C17 H17 120.1
C16 C17 H17 120.1
C12 C11 C10 120.2(3)
C12 C11 H11 119.9
C10 C11 H11 119.9
C10 C9 C8 120.1(3)
C10 C9 H9 119.9
C8 C9 H9 119.9
C17 C18 C19 123.1(4)
C17 C18 H18 118.5
C19 C18 H18 118.5

loop_
_geom_bond_atom_site_label_1
_geom_bond_atom_site_label_2
_geom_bond_distance
O2 C41 1.346(4)
O2 B2 1.514(4)
C42 N2 1.360(4)
C42 C37 1.399(4)
C42 C41 1.408(4)
N2 C34 1.329(4)
N2 B2 1.612(4)
C37 C36 1.411(5)
C37 C38 1.420(5)
C28 C33 1.396(4)
C28 C29 1.413(4)
C28 C22 1.484(5)
C39 C38 1.363(5)
C39 C40 1.423(5)
C39 H39 0.9500
C34 C35 1.398(5)
C34 H34 0.9500
C36 C35 1.372(5)
C36 H36 0.9500
C38 H38 0.9500
C41 C40 1.377(4)
C35 H35 0.9500
C23 C24 1.393(5)
C23 C22 1.410(5)
C23 B2 1.614(5)
C29 C30 1.394(5)
C29 B2 1.613(5)
C27 C26 1.387(5)
C27 C22 1.399(5)
C27 H27 0.9500
C30 C31 1.403(5)
C30 H30 0.9500
C31 C32 1.394(5)
C31 H31 0.9500
C40 H40 0.9500
C24 C25 1.398(5)
C24 H24 0.9500
C33 C32 1.388(5)
C33 H33 0.9500
C32 H32 0.9500
C26 C25 1.384(6)
C26 H26 0.9500
C25 H25 0.9500
O1 C20 1.341(4)
O1 B1 1.518(4)
N1 C13 1.327(4)
N1 C21 1.360(4)
N1 B1 1.617(4)
B1 C2 1.607(5)
B1 C12 1.627(5)
C1 C6 1.394(5)
C1 C2 1.408(4)
C1 C7 1.484(5)
C20 C19 1.372(5)
C20 C21 1.404(5)
C2 C3 1.388(5)
C12 C11 1.387(5)
C12 C7 1.404(5)
C21 C16 1.395(5)
C13 C14 1.406(5)
C13 H13 0.9500
C16 C15 1.411(5)
C16 C17 1.416(5)
C4 C5 1.376(5)
C4 C3 1.397(5)
C4 H4 0.9500
C7 C8 1.392(5)
C3 H3 0.9500
C10 C9 1.382(5)
C10 C11 1.400(5)
C10 H10 0.9500
C19 C18 1.417(6)
C19 H19 0.9500
C6 C5 1.394(5)
C6 H6 0.9500
C5 H5 0.9500
C14 C15 1.374(5)
C14 H14 0.9500
C8 C9 1.394(5)
C8 H8 0.9500
C15 H15 0.9500
C17 C18 1.380(6)
C17 H17 0.9500
C11 H11 0.9500
C9 H9 0.9500
C18 H18 0.9500
